data_1515584
loop_
_publ_author_name
'Chen, Yong'
'Li, Jun-Li'
'Tong, Glenna So Ming'
'Lu, Wei'
'Fu, Wen-Fu'
'Lai, Siu-Wai'
'Che, Chi-Ming'

_publ_section_title
;
 Nanostructures of tetranuclear copper(i) complexes with short
 Cu(i)&#x22EF;Cu(i) contacts: crystallization-induced emission enhancement
;
_journal_issue 8
_journal_name_full 'Chemical Science'
_journal_page_first 1509
_journal_paper_doi 10.1039/c0sc00597e
_journal_volume 2
_journal_year 2011
_chemical_formula_sum 'C92 H84 B2 Cl4 Cu4 F8 N10 P4'
_chemical_formula_weight 2023.15
_chemical_name_systematic
;
?
;
_space_group_IT_number 14
_symmetry_cell_setting monoclinic
_symmetry_space_group_name_Hall '-P 2yn'
_symmetry_space_group_name_H-M 'P 1 21/n 1'
_atom_sites_solution_hydrogens geom
_atom_sites_solution_primary direct
_atom_sites_solution_secondary difmap
_audit_creation_method SHELXL-97
_cell_angle_alpha 90.00
_cell_angle_beta 103.246(3)
_cell_angle_gamma 90.00
_cell_formula_units_Z 2
_cell_length_a 12.238(2)
_cell_length_b 18.531(3)
_cell_length_c 20.929(3)
_cell_measurement_reflns_used 4939
_cell_measurement_temperature 298(2)
_cell_measurement_theta_max 22.515
_cell_measurement_theta_min 2.282
_cell_volume 4620.1(13)
_computing_cell_refinement 'Bruker SMART'
_computing_data_collection 'Bruker SMART'
_computing_data_reduction 'Bruker SAINT'
_computing_molecular_graphics 'Bruker SHELXTL'
_computing_publication_material 'Bruker SHELXTL'
_computing_structure_refinement 'SHELXL-97 (Sheldrick, 1997)'
_computing_structure_solution 'SHELXS-97 (Sheldrick, 1990)'
_diffrn_ambient_temperature 298(2)
_diffrn_measured_fraction_theta_full 0.999
_diffrn_measured_fraction_theta_max 0.999
_diffrn_measurement_device_type 'CCD area detector'
_diffrn_measurement_method 'phi and omega scans'
_diffrn_radiation_monochromator graphite
_diffrn_radiation_source 'fine-focus sealed tube'
_diffrn_radiation_type MoK\a
_diffrn_radiation_wavelength 0.71073
_diffrn_reflns_av_R_equivalents 0.0452
_diffrn_reflns_av_sigmaI/netI 0.0587
_diffrn_reflns_limit_h_max 14
_diffrn_reflns_limit_h_min -14
_diffrn_reflns_limit_k_max 17
_diffrn_reflns_limit_k_min -22
_diffrn_reflns_limit_l_max 24
_diffrn_reflns_limit_l_min -24
_diffrn_reflns_number 23854
_diffrn_reflns_theta_full 25.01
_diffrn_reflns_theta_max 25.01
_diffrn_reflns_theta_min 1.49
_exptl_absorpt_coefficient_mu 1.160
_exptl_absorpt_correction_T_max 0.8544
_exptl_absorpt_correction_T_min 0.7927
_exptl_absorpt_correction_type multi-scan
_exptl_absorpt_process_details sadabs
_exptl_crystal_density_diffrn 1.454
_exptl_crystal_density_meas 0
_exptl_crystal_density_method 'not measured'
_exptl_crystal_F_000 2064
_exptl_crystal_size_max 0.21
_exptl_crystal_size_mid 0.18
_exptl_crystal_size_min 0.14
_refine_diff_density_max 0.527
_refine_diff_density_min -0.610
_refine_diff_density_rms 0.076
_refine_ls_extinction_method none
_refine_ls_goodness_of_fit_ref 1.054
_refine_ls_hydrogen_treatment constr
_refine_ls_matrix_type full
_refine_ls_number_parameters 559
_refine_ls_number_reflns 8143
_refine_ls_number_restraints 99
_refine_ls_restrained_S_all 1.077
_refine_ls_R_factor_all 0.1001
_refine_ls_R_factor_gt 0.0477
_refine_ls_shift/su_max 0.001
_refine_ls_shift/su_mean 0.000
_refine_ls_structure_factor_coef Fsqd
_refine_ls_weighting_details 'calc w=1/[\s^2^(Fo^2^)+(0.0644P)^2^+5.1734P] where P=(Fo^2^+2Fc^2^)/3'
_refine_ls_weighting_scheme calc
_refine_ls_wR_factor_gt 0.1142
_refine_ls_wR_factor_ref 0.1526
_reflns_number_gt 4991
_reflns_number_total 8143
_reflns_threshold_expression >2sigma(I)
_cod_data_source_file c0sc00597e.txt
_cod_data_source_block 061008c_Complex2
_cod_depositor_comments
;
The following automatic conversions were performed:

'_symmetry_cell_setting' value 'Monoclinic' changed to 'monoclinic'
according to
/usr/data/users/saulius/automatic-downloads/retrospective/RSC/lib/dictionaries/cif_core.dic
dictionary named 'cif_core.dic' version 2.4.2 from 2011-04-26.

Automatic conversion script
Id: cif_fix_values 2281 2013-09-26 08:29:07Z andrius 
;
_cod_original_cell_volume 4620.2(12)
_cod_original_sg_symbol_H-M P2(1)/n
_cod_database_code 1515584

loop_
_symmetry_equiv_pos_as_xyz
'x, y, z'
'-x+1/2, y+1/2, -z+1/2'
'-x, -y, -z'
'x-1/2, -y-1/2, z-1/2'

loop_
_atom_site_label
_atom_site_type_symbol
_atom_site_fract_x
_atom_site_fract_y
_atom_site_fract_z
_atom_site_U_iso_or_equiv
_atom_site_adp_type
_atom_site_occupancy
_atom_site_symmetry_multiplicity
_atom_site_calc_flag
_atom_site_refinement_flags
Cu1 Cu 0.54065(5) 0.63331(3) 0.63302(3) 0.04066(19) Uani 1 1 d .
Cu2 Cu 0.50289(5) 0.57379(3) 0.51696(3) 0.03825(18) Uani 1 1 d .
B1 B 0.9557(9) 0.6805(7) 0.4770(6) 0.101(3) Uani 1 1 d U
Cl1 Cl 0.8965(4) 0.9284(3) 0.52690(18) 0.254(3) Uani 1 1 d DU
Cl2 Cl 0.9120(3) 0.8587(3) 0.65107(17) 0.2076(18) Uani 1 1 d DU
F1 F 1.0370(4) 0.6401(3) 0.5131(3) 0.1251(17) Uani 1 1 d U
F2 F 0.9214(6) 0.6451(4) 0.4177(3) 0.181(3) Uani 1 1 d U
F3 F 0.8703(5) 0.6855(3) 0.5052(3) 0.168(3) Uani 1 1 d U
F4 F 0.9975(6) 0.7440(3) 0.4662(4) 0.184(3) Uani 1 1 d U
N1 N 0.4499(3) 0.5492(2) 0.65513(19) 0.0408(10) Uani 1 1 d .
N2 N 0.5157(4) 0.5922(3) 0.7593(2) 0.0584(13) Uani 1 1 d .
N3 N 0.3922(3) 0.5096(2) 0.54879(18) 0.0385(10) Uani 1 1 d .
N4 N 0.6656(3) 0.5528(2) 0.54711(18) 0.0363(9) Uani 1 1 d .
N5 N 0.7064(3) 0.6194(2) 0.64252(19) 0.0411(10) Uani 1 1 d .
P1 P 0.42204(11) 0.72276(7) 0.59783(6) 0.0418(3) Uani 1 1 d .
P2 P 0.41053(11) 0.66448(7) 0.46228(6) 0.0423(3) Uani 1 1 d .
C1 C 0.4444(4) 0.5467(3) 0.7200(2) 0.0462(13) Uani 1 1 d .
C2 C 0.5105(6) 0.5948(4) 0.8215(3) 0.0744(19) Uani 1 1 d .
C3 C 0.4358(6) 0.5539(4) 0.8472(3) 0.082(2) Uani 1 1 d .
H3 H 0.4341 0.5593 0.8912 0.099 Uiso 1 1 calc R
C4 C 0.3651(6) 0.5063(4) 0.8093(3) 0.0686(18) Uani 1 1 d .
C5 C 0.3689(5) 0.5013(3) 0.7422(3) 0.0506(14) Uani 1 1 d .
C6 C 0.3022(5) 0.4546(3) 0.6960(3) 0.0535(14) Uani 1 1 d .
H6 H 0.2541 0.4221 0.7096 0.064 Uiso 1 1 calc R
C7 C 0.3075(4) 0.4564(3) 0.6324(3) 0.0481(13) Uani 1 1 d .
H7 H 0.2629 0.4257 0.6021 0.058 Uiso 1 1 calc R
C8 C 0.3820(4) 0.5060(3) 0.6117(2) 0.0405(12) Uani 1 1 d .
C9 C 0.5904(8) 0.6454(5) 0.8662(3) 0.120(3) Uani 1 1 d .
H9A H 0.6641 0.6245 0.8769 0.180 Uiso 1 1 calc R
H9B H 0.5649 0.6531 0.9058 0.180 Uiso 1 1 calc R
H9C H 0.5928 0.6907 0.8444 0.180 Uiso 1 1 calc R
C10 C 0.2862(7) 0.4601(5) 0.8366(3) 0.100(3) Uani 1 1 d .
H10A H 0.2961 0.4696 0.8827 0.149 Uiso 1 1 calc R
H10B H 0.3017 0.4101 0.8303 0.149 Uiso 1 1 calc R
H10C H 0.2102 0.4708 0.8144 0.149 Uiso 1 1 calc R
C11 C 0.7445(4) 0.5758(3) 0.5999(2) 0.0365(11) Uani 1 1 d .
C12 C 0.7827(5) 0.6473(3) 0.6930(2) 0.0508(14) Uani 1 1 d .
C13 C 0.8956(5) 0.6285(4) 0.7051(3) 0.0610(16) Uani 1 1 d .
H13 H 0.9453 0.6482 0.7413 0.073 Uiso 1 1 calc R
C14 C 0.9353(4) 0.5818(3) 0.6652(3) 0.0559(15) Uani 1 1 d .
C15 C 0.8577(4) 0.5553(3) 0.6090(2) 0.0447(13) Uani 1 1 d .
C16 C 0.8866(4) 0.5114(3) 0.5607(3) 0.0520(14) Uani 1 1 d .
H16 H 0.9603 0.4957 0.5661 0.062 Uiso 1 1 calc R
C17 C 0.8090(4) 0.4916(3) 0.5066(3) 0.0498(14) Uani 1 1 d .
H17 H 0.8292 0.4645 0.4737 0.060 Uiso 1 1 calc R
C18 C 0.6952(4) 0.5131(3) 0.5011(2) 0.0404(12) Uani 1 1 d .
C19 C 0.7414(5) 0.6997(4) 0.7359(3) 0.0699(18) Uani 1 1 d .
H19A H 0.7133 0.7420 0.7110 0.105 Uiso 1 1 calc R
H19B H 0.8019 0.7129 0.7719 0.105 Uiso 1 1 calc R
H19C H 0.6822 0.6780 0.7525 0.105 Uiso 1 1 calc R
C20 C 1.0578(5) 0.5597(4) 0.6785(3) 0.085(2) Uani 1 1 d .
H20A H 1.0983 0.5827 0.7180 0.128 Uiso 1 1 calc R
H20B H 1.0889 0.5742 0.6424 0.128 Uiso 1 1 calc R
H20C H 1.0636 0.5083 0.6837 0.128 Uiso 1 1 calc R
C21 C 0.3294(4) 0.7054(3) 0.5166(2) 0.0467(13) Uani 1 1 d .
H21A H 0.2693 0.6731 0.5212 0.056 Uiso 1 1 calc R
H21B H 0.2962 0.7503 0.4977 0.056 Uiso 1 1 calc R
C22 C 0.3270(4) 0.7371(3) 0.6518(2) 0.0472(13) Uani 1 1 d .
C23 C 0.3747(6) 0.7519(4) 0.7171(3) 0.0689(18) Uani 1 1 d .
H23 H 0.4524 0.7556 0.7307 0.083 Uiso 1 1 calc R
C24 C 0.3101(7) 0.7613(4) 0.7626(3) 0.084(2) Uani 1 1 d .
H24 H 0.3442 0.7712 0.8062 0.101 Uiso 1 1 calc R
C25 C 0.1969(7) 0.7562(4) 0.7434(4) 0.088(2) Uani 1 1 d .
H25 H 0.1525 0.7630 0.7735 0.106 Uiso 1 1 calc R
C26 C 0.1490(6) 0.7408(4) 0.6796(4) 0.093(2) Uani 1 1 d .
H26 H 0.0713 0.7366 0.6665 0.112 Uiso 1 1 calc R
C27 C 0.2135(5) 0.7312(4) 0.6338(3) 0.0718(19) Uani 1 1 d .
H27 H 0.1788 0.7207 0.5904 0.086 Uiso 1 1 calc R
C28 C 0.4716(5) 0.8138(3) 0.5886(3) 0.0520(14) Uani 1 1 d .
C29 C 0.5828(6) 0.8250(4) 0.5900(3) 0.0724(18) Uani 1 1 d .
H29 H 0.6327 0.7864 0.5962 0.087 Uiso 1 1 calc R
C30 C 0.6209(8) 0.8954(5) 0.5821(4) 0.101(3) Uani 1 1 d .
H30 H 0.6963 0.9033 0.5830 0.121 Uiso 1 1 calc R
C31 C 0.5490(11) 0.9512(5) 0.5731(4) 0.111(3) Uani 1 1 d .
H31 H 0.5751 0.9976 0.5686 0.134 Uiso 1 1 calc R
C32 C 0.4397(10) 0.9403(4) 0.5707(4) 0.112(3) Uani 1 1 d .
H32 H 0.3899 0.9790 0.5635 0.134 Uiso 1 1 calc R
C33 C 0.4014(7) 0.8720(3) 0.5787(4) 0.087(2) Uani 1 1 d .
H33 H 0.3256 0.8653 0.5775 0.104 Uiso 1 1 calc R
C34 C 0.4881(5) 0.7385(3) 0.4360(2) 0.0445(13) Uani 1 1 d .
C35 C 0.6017(5) 0.7313(3) 0.4413(3) 0.0597(16) Uani 1 1 d .
H35 H 0.6381 0.6897 0.4597 0.072 Uiso 1 1 calc R
C36 C 0.6622(6) 0.7851(4) 0.4195(3) 0.0761(19) Uani 1 1 d .
H36 H 0.7389 0.7796 0.4229 0.091 Uiso 1 1 calc R
C37 C 0.6083(8) 0.8467(4) 0.3927(3) 0.083(2) Uani 1 1 d .
H37 H 0.6488 0.8831 0.3779 0.100 Uiso 1 1 calc R
C38 C 0.4968(7) 0.8550(4) 0.3878(3) 0.076(2) Uani 1 1 d .
H38 H 0.4615 0.8973 0.3701 0.091 Uiso 1 1 calc R
C39 C 0.4346(5) 0.8010(3) 0.4088(3) 0.0608(16) Uani 1 1 d .
H39 H 0.3578 0.8067 0.4047 0.073 Uiso 1 1 calc R
C40 C 0.3061(5) 0.6410(3) 0.3878(2) 0.0465(13) Uani 1 1 d .
C41 C 0.3459(6) 0.6025(4) 0.3406(3) 0.0708(18) Uani 1 1 d .
H41 H 0.4217 0.5913 0.3475 0.085 Uiso 1 1 calc R
C42 C 0.2707(7) 0.5809(4) 0.2825(3) 0.090(2) Uani 1 1 d .
H42 H 0.2968 0.5557 0.2506 0.108 Uiso 1 1 calc R
C43 C 0.1581(7) 0.5971(4) 0.2729(3) 0.082(2) Uani 1 1 d .
H43 H 0.1082 0.5835 0.2342 0.099 Uiso 1 1 calc R
C44 C 0.1202(6) 0.6330(4) 0.3200(3) 0.078(2) Uani 1 1 d .
H44 H 0.0440 0.6427 0.3140 0.093 Uiso 1 1 calc R
C45 C 0.1939(5) 0.6553(3) 0.3770(3) 0.0612(16) Uani 1 1 d .
H45 H 0.1666 0.6805 0.4085 0.073 Uiso 1 1 calc R
C46 C 0.9237(12) 0.8489(7) 0.5721(5) 0.198(5) Uani 1 1 d DU
H46A H 0.8716 0.8120 0.5510 0.237 Uiso 1 1 calc R
H46B H 0.9990 0.8326 0.5721 0.237 Uiso 1 1 calc R

loop_
_atom_site_aniso_label
_atom_site_aniso_U_11
_atom_site_aniso_U_22
_atom_site_aniso_U_33
_atom_site_aniso_U_23
_atom_site_aniso_U_13
_atom_site_aniso_U_12
Cu1 0.0451(4) 0.0391(4) 0.0376(3) -0.0035(3) 0.0091(3) -0.0002(3)
Cu2 0.0403(4) 0.0369(3) 0.0376(3) -0.0019(3) 0.0088(3) 0.0013(3)
B1 0.084(6) 0.116(8) 0.118(7) 0.023(7) 0.052(6) 0.009(6)
Cl1 0.304(5) 0.350(6) 0.125(3) -0.018(3) 0.082(3) -0.150(5)
Cl2 0.173(3) 0.319(5) 0.139(3) 0.014(3) 0.052(2) 0.061(3)
F1 0.087(3) 0.138(4) 0.140(4) -0.014(3) 0.003(3) 0.030(3)
F2 0.157(5) 0.255(8) 0.113(4) -0.002(5) -0.009(4) -0.057(5)
F3 0.132(4) 0.166(5) 0.244(6) 0.092(5) 0.118(4) 0.069(4)
F4 0.232(7) 0.123(5) 0.232(6) 0.029(5) 0.128(6) -0.038(5)
N1 0.051(3) 0.038(2) 0.036(2) 0.0007(19) 0.0155(19) -0.001(2)
N2 0.074(3) 0.055(3) 0.049(3) -0.011(2) 0.019(2) -0.015(3)
N3 0.040(2) 0.042(2) 0.035(2) -0.0057(19) 0.0106(19) -0.0047(19)
N4 0.039(2) 0.035(2) 0.037(2) 0.0018(18) 0.0121(18) 0.0009(18)
N5 0.043(2) 0.043(3) 0.037(2) 0.000(2) 0.0088(19) 0.001(2)
P1 0.0475(8) 0.0380(8) 0.0401(7) -0.0033(6) 0.0104(6) 0.0027(6)
P2 0.0473(8) 0.0419(8) 0.0367(7) 0.0008(6) 0.0075(6) 0.0074(6)
C1 0.055(3) 0.041(3) 0.045(3) 0.003(3) 0.016(3) 0.005(3)
C2 0.094(5) 0.083(5) 0.049(4) -0.009(3) 0.021(4) -0.016(4)
C3 0.115(6) 0.094(6) 0.043(4) -0.008(4) 0.028(4) -0.015(5)
C4 0.084(5) 0.076(5) 0.053(4) 0.007(3) 0.032(3) -0.007(4)
C5 0.058(4) 0.051(3) 0.048(3) 0.002(3) 0.023(3) -0.001(3)
C6 0.055(3) 0.052(3) 0.059(4) 0.008(3) 0.025(3) -0.009(3)
C7 0.050(3) 0.045(3) 0.051(3) -0.001(3) 0.016(3) -0.006(3)
C8 0.043(3) 0.038(3) 0.044(3) 0.000(2) 0.017(2) 0.004(2)
C9 0.167(9) 0.142(8) 0.054(4) -0.039(5) 0.032(5) -0.067(7)
C10 0.127(7) 0.121(7) 0.064(4) 0.008(4) 0.051(4) -0.036(6)
C11 0.041(3) 0.035(3) 0.033(3) 0.005(2) 0.006(2) -0.001(2)
C12 0.049(3) 0.059(4) 0.043(3) -0.003(3) 0.009(3) -0.007(3)
C13 0.047(4) 0.087(5) 0.045(3) -0.005(3) 0.001(3) -0.007(3)
C14 0.039(3) 0.074(4) 0.051(3) 0.005(3) 0.002(3) -0.005(3)
C15 0.037(3) 0.053(3) 0.044(3) 0.006(3) 0.010(2) 0.002(2)
C16 0.035(3) 0.057(4) 0.065(4) 0.006(3) 0.013(3) 0.004(3)
C17 0.047(3) 0.043(3) 0.063(4) 0.000(3) 0.020(3) 0.003(3)
C18 0.046(3) 0.034(3) 0.044(3) 0.003(2) 0.016(2) -0.003(2)
C19 0.064(4) 0.087(5) 0.057(4) -0.022(3) 0.008(3) -0.004(4)
C20 0.042(4) 0.118(6) 0.087(5) -0.008(5) -0.005(3) 0.008(4)
C21 0.046(3) 0.049(3) 0.044(3) 0.002(3) 0.007(2) 0.007(3)
C22 0.052(3) 0.044(3) 0.047(3) -0.003(3) 0.014(3) 0.000(3)
C23 0.073(4) 0.085(5) 0.048(3) -0.012(3) 0.014(3) 0.008(4)
C24 0.098(6) 0.110(6) 0.047(4) -0.006(4) 0.024(4) 0.010(5)
C25 0.101(6) 0.097(6) 0.083(5) 0.001(4) 0.056(5) -0.001(5)
C26 0.064(5) 0.130(7) 0.096(6) -0.014(5) 0.042(4) -0.014(5)
C27 0.058(4) 0.100(5) 0.061(4) -0.015(4) 0.021(3) -0.007(4)
C28 0.074(4) 0.040(3) 0.046(3) -0.007(3) 0.022(3) -0.002(3)
C29 0.081(5) 0.068(5) 0.069(4) 0.004(4) 0.018(4) -0.011(4)
C30 0.103(7) 0.101(7) 0.101(6) -0.004(5) 0.027(5) -0.048(6)
C31 0.195(11) 0.053(5) 0.106(6) -0.012(5) 0.076(7) -0.023(7)
C32 0.168(9) 0.057(5) 0.139(8) 0.010(5) 0.094(7) 0.022(6)
C33 0.118(6) 0.042(4) 0.124(6) 0.007(4) 0.074(5) 0.015(4)
C34 0.063(4) 0.036(3) 0.033(3) -0.002(2) 0.009(2) 0.005(3)
C35 0.070(4) 0.054(4) 0.059(4) 0.006(3) 0.023(3) 0.009(3)
C36 0.076(5) 0.074(5) 0.083(5) 0.005(4) 0.028(4) -0.011(4)
C37 0.115(7) 0.065(5) 0.075(5) 0.002(4) 0.033(5) -0.027(5)
C38 0.119(6) 0.049(4) 0.055(4) 0.010(3) 0.012(4) 0.001(4)
C39 0.071(4) 0.055(4) 0.054(3) 0.004(3) 0.007(3) 0.010(3)
C40 0.056(3) 0.043(3) 0.038(3) 0.005(2) 0.006(2) 0.004(3)
C41 0.074(4) 0.084(5) 0.050(4) -0.014(3) 0.005(3) 0.013(4)
C42 0.114(7) 0.101(6) 0.047(4) -0.016(4) 0.004(4) -0.001(5)
C43 0.096(6) 0.090(5) 0.045(4) 0.010(4) -0.017(4) -0.016(5)
C44 0.071(5) 0.090(5) 0.061(4) 0.013(4) -0.007(4) -0.002(4)
C45 0.064(4) 0.069(4) 0.047(3) 0.001(3) 0.005(3) 0.003(3)
C46 0.209(10) 0.253(11) 0.152(9) 0.018(9) 0.085(8) 0.038(9)

loop_
_atom_type_symbol
_atom_type_description
_atom_type_scat_dispersion_real
_atom_type_scat_dispersion_imag
_atom_type_scat_source
C C 0.0033 0.0016 'International Tables Vol C Tables 4.2.6.8 and 6.1.1.4'
H H 0.0000 0.0000 'International Tables Vol C Tables 4.2.6.8 and 6.1.1.4'
N N 0.0061 0.0033 'International Tables Vol C Tables 4.2.6.8 and 6.1.1.4'
Cl Cl 0.1484 0.1585 'International Tables Vol C Tables 4.2.6.8 and 6.1.1.4'
Cu Cu 0.3201 1.2651 'International Tables Vol C Tables 4.2.6.8 and 6.1.1.4'
P P 0.1023 0.0942 'International Tables Vol C Tables 4.2.6.8 and 6.1.1.4'
B B 0.0013 0.0007 'International Tables Vol C Tables 4.2.6.8 and 6.1.1.4'
F F 0.0171 0.0103 'International Tables Vol C Tables 4.2.6.8 and 6.1.1.4'

loop_
_geom_angle_atom_site_label_1
_geom_angle_atom_site_label_2
_geom_angle_atom_site_label_3
_geom_angle
_geom_angle_site_symmetry_1
_geom_angle_site_symmetry_3
N5 Cu1 N1 118.15(16) . .
N5 Cu1 P1 134.34(12) . .
N1 Cu1 P1 107.44(12) . .
N5 Cu1 Cu2 89.84(11) . .
N1 Cu1 Cu2 84.14(11) . .
P1 Cu1 Cu2 92.52(4) . .
N4 Cu2 N3 118.58(16) . .
N4 Cu2 P2 132.44(12) . .
N3 Cu2 P2 108.51(12) . .
N4 Cu2 Cu1 80.58(11) . .
N3 Cu2 Cu1 86.07(11) . .
P2 Cu2 Cu1 96.99(4) . .
N4 Cu2 Cu2 81.70(11) . 3_666
N3 Cu2 Cu2 62.22(11) . 3_666
P2 Cu2 Cu2 129.09(5) . 3_666
Cu1 Cu2 Cu2 129.23(4) . 3_666
F3 B1 F4 113.0(10) . .
F3 B1 F1 110.6(9) . .
F4 B1 F1 109.1(10) . .
F3 B1 F2 109.1(10) . .
F4 B1 F2 108.7(9) . .
F1 B1 F2 106.1(9) . .
C8 N1 C1 119.0(4) . .
C8 N1 Cu1 126.1(3) . .
C1 N1 Cu1 113.8(3) . .
C2 N2 C1 117.0(5) . .
C8 N3 C18 119.6(4) . 3_666
C8 N3 Cu2 124.5(3) . .
C18 N3 Cu2 113.0(3) 3_666 .
C18 N4 C11 120.2(4) . .
C18 N4 Cu2 107.4(3) . .
C11 N4 Cu2 132.2(3) . .
C12 N5 C11 117.6(4) . .
C12 N5 Cu1 122.2(3) . .
C11 N5 Cu1 120.0(3) . .
C22 P1 C28 101.9(2) . .
C22 P1 C21 104.7(2) . .
C28 P1 C21 102.4(3) . .
C22 P1 Cu1 111.53(18) . .
C28 P1 Cu1 121.4(2) . .
C21 P1 Cu1 113.17(17) . .
C34 P2 C40 103.5(2) . .
C34 P2 C21 105.6(2) . .
C40 P2 C21 104.8(2) . .
C34 P2 Cu2 119.46(18) . .
C40 P2 Cu2 115.98(18) . .
C21 P2 Cu2 106.25(17) . .
N2 C1 N1 114.2(5) . .
N2 C1 C5 123.7(5) . .
N1 C1 C5 122.0(5) . .
N2 C2 C3 123.3(6) . .
N2 C2 C9 117.5(6) . .
C3 C2 C9 119.3(6) . .
C4 C3 C2 121.1(6) . .
C4 C3 H3 119.5 . .
C2 C3 H3 119.5 . .
C3 C4 C5 117.4(6) . .
C3 C4 C10 121.9(6) . .
C5 C4 C10 120.6(6) . .
C1 C5 C6 117.6(5) . .
C1 C5 C4 117.4(5) . .
C6 C5 C4 125.0(5) . .
C7 C6 C5 120.7(5) . .
C7 C6 H6 119.7 . .
C5 C6 H6 119.7 . .
C6 C7 C8 119.6(5) . .
C6 C7 H7 120.2 . .
C8 C7 H7 120.2 . .
N1 C8 N3 116.6(4) . .
N1 C8 C7 121.1(4) . .
N3 C8 C7 122.2(5) . .
C2 C9 H9A 109.5 . .
C2 C9 H9B 109.5 . .
H9A C9 H9B 109.5 . .
C2 C9 H9C 109.5 . .
H9A C9 H9C 109.5 . .
H9B C9 H9C 109.5 . .
C4 C10 H10A 109.5 . .
C4 C10 H10B 109.5 . .
H10A C10 H10B 109.5 . .
C4 C10 H10C 109.5 . .
H10A C10 H10C 109.5 . .
H10B C10 H10C 109.5 . .
N4 C11 N5 115.6(4) . .
N4 C11 C15 121.3(4) . .
N5 C11 C15 123.0(4) . .
N5 C12 C13 122.0(5) . .
N5 C12 C19 117.1(5) . .
C13 C12 C19 120.9(5) . .
C14 C13 C12 121.6(5) . .
C14 C13 H13 119.2 . .
C12 C13 H13 119.2 . .
C13 C14 C15 117.5(5) . .
C13 C14 C20 122.2(5) . .
C15 C14 C20 120.3(5) . .
C16 C15 C11 117.5(5) . .
C16 C15 C14 124.5(5) . .
C11 C15 C14 118.0(5) . .
C17 C16 C15 121.1(5) . .
C17 C16 H16 119.5 . .
C15 C16 H16 119.5 . .
C16 C17 C18 118.5(5) . .
C16 C17 H17 120.8 . .
C18 C17 H17 120.8 . .
N4 C18 N3 115.2(4) . 3_666
N4 C18 C17 121.3(5) . .
N3 C18 C17 123.3(5) 3_666 .
C12 C19 H19A 109.5 . .
C12 C19 H19B 109.5 . .
H19A C19 H19B 109.5 . .
C12 C19 H19C 109.5 . .
H19A C19 H19C 109.5 . .
H19B C19 H19C 109.5 . .
C14 C20 H20A 109.5 . .
C14 C20 H20B 109.5 . .
H20A C20 H20B 109.5 . .
C14 C20 H20C 109.5 . .
H20A C20 H20C 109.5 . .
H20B C20 H20C 109.5 . .
P2 C21 P1 109.8(3) . .
P2 C21 H21A 109.7 . .
P1 C21 H21A 109.7 . .
P2 C21 H21B 109.7 . .
P1 C21 H21B 109.7 . .
H21A C21 H21B 108.2 . .
C27 C22 C23 117.6(5) . .
C27 C22 P1 125.1(4) . .
C23 C22 P1 117.2(4) . .
C24 C23 C22 121.8(6) . .
C24 C23 H23 119.1 . .
C22 C23 H23 119.1 . .
C25 C24 C23 119.6(6) . .
C25 C24 H24 120.2 . .
C23 C24 H24 120.2 . .
C24 C25 C26 119.2(6) . .
C24 C25 H25 120.4 . .
C26 C25 H25 120.4 . .
C25 C26 C27 121.3(7) . .
C25 C26 H26 119.3 . .
C27 C26 H26 119.3 . .
C22 C27 C26 120.4(6) . .
C22 C27 H27 119.8 . .
C26 C27 H27 119.8 . .
C33 C28 C29 118.1(6) . .
C33 C28 P1 122.4(5) . .
C29 C28 P1 119.4(5) . .
C28 C29 C30 119.4(7) . .
C28 C29 H29 120.3 . .
C30 C29 H29 120.3 . .
C31 C30 C29 120.4(8) . .
C31 C30 H30 119.8 . .
C29 C30 H30 119.8 . .
C30 C31 C32 120.4(8) . .
C30 C31 H31 119.8 . .
C32 C31 H31 119.8 . .
C31 C32 C33 119.9(8) . .
C31 C32 H32 120.1 . .
C33 C32 H32 120.1 . .
C28 C33 C32 121.7(8) . .
C28 C33 H33 119.1 . .
C32 C33 H33 119.1 . .
C35 C34 C39 119.1(5) . .
C35 C34 P2 119.3(4) . .
C39 C34 P2 121.5(5) . .
C34 C35 C36 120.9(6) . .
C34 C35 H35 119.6 . .
C36 C35 H35 119.6 . .
C37 C36 C35 119.4(7) . .
C37 C36 H36 120.3 . .
C35 C36 H36 120.3 . .
C38 C37 C36 120.5(7) . .
C38 C37 H37 119.8 . .
C36 C37 H37 119.8 . .
C37 C38 C39 120.7(6) . .
C37 C38 H38 119.7 . .
C39 C38 H38 119.7 . .
C34 C39 C38 119.4(6) . .
C34 C39 H39 120.3 . .
C38 C39 H39 120.3 . .
C45 C40 C41 118.9(5) . .
C45 C40 P2 125.1(4) . .
C41 C40 P2 115.9(4) . .
C40 C41 C42 119.6(6) . .
C40 C41 H41 120.2 . .
C42 C41 H41 120.2 . .
C43 C42 C41 119.9(7) . .
C43 C42 H42 120.1 . .
C41 C42 H42 120.1 . .
C44 C43 C42 119.8(6) . .
C44 C43 H43 120.1 . .
C42 C43 H43 120.1 . .
C43 C44 C45 120.7(7) . .
C43 C44 H44 119.7 . .
C45 C44 H44 119.7 . .
C40 C45 C44 121.1(6) . .
C40 C45 H45 119.4 . .
C44 C45 H45 119.4 . .
Cl2 C46 Cl1 112.9(7) . .
Cl2 C46 H46A 109.0 . .
Cl1 C46 H46A 109.0 . .
Cl2 C46 H46B 109.0 . .
Cl1 C46 H46B 109.0 . .
H46A C46 H46B 107.8 . .

loop_
_geom_bond_atom_site_label_1
_geom_bond_atom_site_label_2
_geom_bond_distance
_geom_bond_site_symmetry_2
Cu1 N5 2.009(4) .
Cu1 N1 2.029(4) .
Cu1 P1 2.2152(15) .
Cu1 Cu2 2.6107(9) .
Cu2 N4 1.985(4) .
Cu2 N3 2.027(4) .
Cu2 P2 2.1953(15) .
Cu2 Cu2 2.8223(12) 3_666
B1 F3 1.315(10) .
B1 F4 1.323(12) .
B1 F1 1.334(11) .
B1 F2 1.381(13) .
Cl1 C46 1.741(11) .
Cl2 C46 1.700(10) .
N1 C8 1.345(6) .
N1 C1 1.375(6) .
N2 C2 1.319(7) .
N2 C1 1.350(7) .
N3 C8 1.353(6) .
N3 C18 1.378(6) 3_666
N4 C18 1.327(6) .
N4 C11 1.358(6) .
N5 C12 1.343(6) .
N5 C11 1.362(6) .
P1 C22 1.818(5) .
P1 C28 1.818(6) .
P1 C21 1.842(5) .
P2 C34 1.823(5) .
P2 C40 1.827(5) .
P2 C21 1.836(5) .
C1 C5 1.405(7) .
C2 C3 1.386(9) .
C2 C9 1.514(9) .
C3 C4 1.358(9) .
C3 H3 0.9300 .
C4 C5 1.419(8) .
C4 C10 1.499(8) .
C5 C6 1.409(7) .
C6 C7 1.349(7) .
C6 H6 0.9300 .
C7 C8 1.429(7) .
C7 H7 0.9300 .
C9 H9A 0.9600 .
C9 H9B 0.9600 .
C9 H9C 0.9600 .
C10 H10A 0.9600 .
C10 H10B 0.9600 .
C10 H10C 0.9600 .
C11 C15 1.407(7) .
C12 C13 1.390(8) .
C12 C19 1.487(8) .
C13 C14 1.368(8) .
C13 H13 0.9300 .
C14 C15 1.419(7) .
C14 C20 1.517(8) .
C15 C16 1.404(7) .
C16 C17 1.352(7) .
C16 H16 0.9300 .
C17 C18 1.427(7) .
C17 H17 0.9300 .
C18 N3 1.378(6) 3_666
C19 H19A 0.9600 .
C19 H19B 0.9600 .
C19 H19C 0.9600 .
C20 H20A 0.9600 .
C20 H20B 0.9600 .
C20 H20C 0.9600 .
C21 H21A 0.9700 .
C21 H21B 0.9700 .
C22 C27 1.358(8) .
C22 C23 1.385(7) .
C23 C24 1.380(8) .
C23 H23 0.9300 .
C24 C25 1.355(10) .
C24 H24 0.9300 .
C25 C26 1.359(10) .
C25 H25 0.9300 .
C26 C27 1.387(8) .
C26 H26 0.9300 .
C27 H27 0.9300 .
C28 C33 1.365(8) .
C28 C29 1.370(8) .
C29 C30 1.408(10) .
C29 H29 0.9300 .
C30 C31 1.342(12) .
C30 H30 0.9300 .
C31 C32 1.343(12) .
C31 H31 0.9300 .
C32 C33 1.373(10) .
C32 H32 0.9300 .
C33 H33 0.9300 .
C34 C35 1.376(7) .
C34 C39 1.386(7) .
C35 C36 1.380(8) .
C35 H35 0.9300 .
C36 C37 1.373(9) .
C36 H36 0.9300 .
C37 C38 1.353(10) .
C37 H37 0.9300 .
C38 C39 1.390(9) .
C38 H38 0.9300 .
C39 H39 0.9300 .
C40 C45 1.366(8) .
C40 C41 1.393(8) .
C41 C42 1.405(9) .
C41 H41 0.9300 .
C42 C43 1.381(10) .
C42 H42 0.9300 .
C43 C44 1.356(10) .
C43 H43 0.9300 .
C44 C45 1.383(8) .
C44 H44 0.9300 .
C45 H45 0.9300 .
C46 H46A 0.9700 .
C46 H46B 0.9700 .
